data_7124973
loop_
_publ_author_name
'Li, Cheng-Peng'
'Wang, Si'
'Guo, Wei'
'Yan, Yan'
'Du, Miao'

_publ_section_title
;
 Dual structure evolution of a Ag(i) supramolecular framework triggered by
 anion-exchange: replacement of terminal ligand and switching of network
 interpenetration degree.
;
_journal_issue 74
_journal_name_full 'Chemical communications (Cambridge, England)'
_journal_page_first 11060
_journal_page_last 11063
_journal_paper_doi 10.1039/c6cc05938d
_journal_volume 52
_journal_year 2016
_chemical_formula_sum 'C19 H14 Ag F3 N6 O3'
_chemical_formula_weight 539.23
_space_group_IT_number 86
_space_group_name_Hall '-P 4bc'
_space_group_name_H-M_alt 'P 42/n :2'
_symmetry_cell_setting tetragonal
_symmetry_space_group_name_H-M 'P 42/n :2'
_atom_sites_solution_hydrogens geom
_atom_sites_solution_primary direct
_atom_sites_solution_secondary difmap
_audit_creation_method SHELXL-97
_audit_update_record
;
2014-11-24 deposited with the CCDC.
2016-08-08 downloaded from the CCDC.
;
_cell_angle_alpha 90.00
_cell_angle_beta 90.00
_cell_angle_gamma 90.00
_cell_formula_units_Z 8
_cell_length_a 22.8131(6)
_cell_length_b 22.8131(6)
_cell_length_c 7.7879(4)
_cell_measurement_reflns_used 2878
_cell_measurement_temperature 296(2)
_cell_measurement_theta_max 22.11
_cell_measurement_theta_min 2.76
_cell_volume 4053.1(3)
_computing_cell_refinement 'Bruker SMART'
_computing_data_collection 'Bruker SMART'
_computing_data_reduction 'Bruker SAINT'
_computing_molecular_graphics 'Bruker SHELXTL'
_computing_publication_material 'Bruker SHELXTL'
_computing_structure_refinement 'SHELXL-97 (Sheldrick, 1997)'
_computing_structure_solution 'SHELXS-97 (Sheldrick, 1990)'
_diffrn_ambient_temperature 296(2)
_diffrn_measured_fraction_theta_full 1.000
_diffrn_measured_fraction_theta_max 1.000
_diffrn_measurement_device_type 'CCD area detector'
_diffrn_measurement_method 'phi and omega scans'
_diffrn_radiation_monochromator graphite
_diffrn_radiation_source 'fine-focus sealed tube'
_diffrn_radiation_type MoK\a
_diffrn_radiation_wavelength 0.71073
_diffrn_reflns_av_R_equivalents 0.0509
_diffrn_reflns_av_sigmaI/netI 0.0364
_diffrn_reflns_limit_h_max 26
_diffrn_reflns_limit_h_min -27
_diffrn_reflns_limit_k_max 27
_diffrn_reflns_limit_k_min -20
_diffrn_reflns_limit_l_max 9
_diffrn_reflns_limit_l_min -9
_diffrn_reflns_number 20158
_diffrn_reflns_theta_full 25.03
_diffrn_reflns_theta_max 25.03
_diffrn_reflns_theta_min 1.26
_exptl_absorpt_coefficient_mu 1.057
_exptl_absorpt_correction_T_max 1.000000
_exptl_absorpt_correction_T_min 0.725580
_exptl_absorpt_correction_type multi-scan
_exptl_absorpt_process_details SADABS
_exptl_crystal_colour COLORLESS
_exptl_crystal_density_diffrn 1.767
_exptl_crystal_density_meas ?
_exptl_crystal_density_method 'not measured'
_exptl_crystal_description BLOCK
_exptl_crystal_F_000 2144
_exptl_crystal_size_max 0.28
_exptl_crystal_size_mid 0.22
_exptl_crystal_size_min 0.20
_refine_diff_density_max 0.428
_refine_diff_density_min -0.425
_refine_diff_density_rms 0.066
_refine_ls_extinction_method none
_refine_ls_goodness_of_fit_ref 1.026
_refine_ls_hydrogen_treatment constr
_refine_ls_matrix_type full
_refine_ls_number_parameters 301
_refine_ls_number_reflns 3588
_refine_ls_number_restraints 0
_refine_ls_restrained_S_all 1.026
_refine_ls_R_factor_all 0.0798
_refine_ls_R_factor_gt 0.0400
_refine_ls_shift/su_max 0.001
_refine_ls_shift/su_mean 0.000
_refine_ls_structure_factor_coef Fsqd
_refine_ls_weighting_details 'calc w=1/[\s^2^(Fo^2^)+(0.0381P)^2^+7.9232P] where P=(Fo^2^+2Fc^2^)/3'
_refine_ls_weighting_scheme calc
_refine_ls_wR_factor_gt 0.0876
_refine_ls_wR_factor_ref 0.1110
_reflns_number_gt 2223
_reflns_number_total 3588
_reflns_threshold_expression >2sigma(I)
_cod_data_source_file c6cc05938d3.cif
_cod_data_source_block 3
_cod_depositor_comments
;
The following automatic conversions were performed:

data item '_exptl_absorpt_correction_type' value 'MULTI-SCAN' was
changed to 'multi-scan' in accordance with the
/home/saulius/struct/COD-crude-data/automatic-downloads/DataCite-retrospective/RSC/depositions/lib/dictionaries/cif_core.dic
dictionary named 'cif_core.dic' version 2.4.2 last updated on
2011-04-26.

data item '_refine_ls_hydrogen_treatment' value 'CONSTR' was changed
to 'constr' in accordance with the
/home/saulius/struct/COD-crude-data/automatic-downloads/DataCite-retrospective/RSC/depositions/lib/dictionaries/cif_core.dic
dictionary named 'cif_core.dic' version 2.4.2 last updated on
2011-04-26.

data item '_symmetry_cell_setting' value 'Tetragonal' was changed to
'tetragonal' in accordance with the
/home/saulius/struct/COD-crude-data/automatic-downloads/DataCite-retrospective/RSC/depositions/lib/dictionaries/cif_core.dic
dictionary named 'cif_core.dic' version 2.4.2 last updated on
2011-04-26.

data item '_exptl_crystal_density_meas' value 'NONE' was changed to
'?' -- the value is perceived as not measured.

Automatic conversion script
Id: cif_fix_values 6909 2019-04-08 15:41:33Z antanas 
;
_cod_original_sg_symbol_H-M P4(2)/n
_cod_database_code 7124973

loop_
_symmetry_equiv_pos_as_xyz
'x, y, z'
'-x+1/2, -y+1/2, z'
'-y, x+1/2, z+1/2'
'y+1/2, -x, z+1/2'
'-x, -y, -z'
'x-1/2, y-1/2, -z'
'y, -x-1/2, -z-1/2'
'-y-1/2, x, -z-1/2'

loop_
_atom_site_label
_atom_site_type_symbol
_atom_site_fract_x
_atom_site_fract_y
_atom_site_fract_z
_atom_site_U_iso_or_equiv
_atom_site_adp_type
_atom_site_occupancy
_atom_site_symmetry_multiplicity
_atom_site_calc_flag
_atom_site_refinement_flags
Ag1 Ag 0.511675(17) 0.626870(18) 0.23171(6) 0.05948(17) Uani 1 1 d .
O1 O 0.4552(2) 0.7552(3) 0.1621(7) 0.1106(19) Uani 1 1 d .
O2 O 0.4265(2) 0.6641(3) 0.0997(7) 0.1101(19) Uani 1 1 d .
N1 N 0.60404(17) 0.63006(18) 0.1380(6) 0.0492(11) Uani 1 1 d .
N2 N 0.66760(17) 0.63088(18) 0.5731(6) 0.0555(12) Uani 1 1 d .
N3 N 0.68126(17) 0.68734(18) 0.5239(6) 0.0565(12) Uani 1 1 d .
N4 N 0.58650(15) 0.68269(16) 0.5763(5) 0.0411(10) Uani 1 1 d .
N5 N 0.47310(19) 0.53291(18) 0.2789(6) 0.0567(12) Uani 1 1 d .
N6 N 0.48732(16) 0.67449(16) 0.5041(5) 0.0411(9) Uani 1 1 d .
F1 F 0.3265(2) 0.7074(3) -0.0213(8) 0.146(2) Uani 1 1 d .
F2 F 0.3514(2) 0.7890(2) 0.0408(9) 0.156(2) Uani 1 1 d .
F3 F 0.3262(2) 0.7307(3) 0.2343(7) 0.178(3) Uani 1 1 d .
C1 C 0.6956(2) 0.5807(2) 0.1040(7) 0.0476(13) Uani 1 1 d .
H1 H 0.7177 0.5470 0.1214 0.051(14) Uiso 1 1 calc R
C2 C 0.6379(2) 0.5826(2) 0.1548(7) 0.0522(14) Uani 1 1 d .
H2 H 0.6216 0.5491 0.2034 0.042(13) Uiso 1 1 calc R
C3 C 0.6288(2) 0.6774(2) 0.0677(7) 0.0519(14) Uani 1 1 d .
H3 H 0.6065 0.7113 0.0578 0.053(15) Uiso 1 1 calc R
C4 C 0.6856(2) 0.6786(2) 0.0093(7) 0.0503(13) Uani 1 1 d .
H4 H 0.7005 0.7123 -0.0418 0.055(15) Uiso 1 1 calc R
C5 C 0.7206(2) 0.62918(19) 0.0271(6) 0.0411(11) Uani 1 1 d .
C6 C 0.6328(2) 0.7176(2) 0.5271(7) 0.0463(13) Uani 1 1 d .
C7 C 0.6111(2) 0.6285(2) 0.6025(7) 0.0457(12) Uani 1 1 d .
C8 C 0.4195(2) 0.4257(2) 0.3496(7) 0.0442(12) Uani 1 1 d .
C9 C 0.3968(2) 0.4776(2) 0.4119(7) 0.0561(14) Uani 1 1 d .
H9 H 0.3631 0.4774 0.4791 0.065(17) Uiso 1 1 calc R
C10 C 0.4244(2) 0.5295(2) 0.3740(9) 0.0659(16) Uani 1 1 d .
H10 H 0.4083 0.5640 0.4165 0.071(18) Uiso 1 1 calc R
C11 C 0.4942(2) 0.4823(2) 0.2172(7) 0.0533(14) Uani 1 1 d .
H11 H 0.5276 0.4835 0.1491 0.048(14) Uiso 1 1 calc R
C12 C 0.4690(2) 0.4282(2) 0.2492(7) 0.0476(12) Uani 1 1 d .
H12 H 0.4852 0.3942 0.2037 0.059(16) Uiso 1 1 calc R
C13 C 0.52683(19) 0.70067(19) 0.6027(6) 0.0389(11) Uani 1 1 d .
C14 C 0.4314(2) 0.6910(2) 0.5269(7) 0.0503(13) Uani 1 1 d .
H14 H 0.4025 0.6729 0.4613 0.044(14) Uiso 1 1 calc R
C15 C 0.4150(2) 0.7329(2) 0.6414(7) 0.0565(14) Uani 1 1 d .
H15 H 0.3757 0.7429 0.6532 0.073(18) Uiso 1 1 calc R
C16 C 0.4567(2) 0.7602(2) 0.7394(7) 0.0582(14) Uani 1 1 d .
H16 H 0.4462 0.7897 0.8160 0.061(16) Uiso 1 1 calc R
C17 C 0.5145(2) 0.7433(2) 0.7224(7) 0.0497(13) Uani 1 1 d .
H17 H 0.5439 0.7600 0.7892 0.049(14) Uiso 1 1 calc R
C18 C 0.4203(3) 0.7167(4) 0.1215(9) 0.084(2) Uani 1 1 d .
C19 C 0.3561(3) 0.7377(4) 0.0996(11) 0.087(2) Uani 1 1 d .
O3 O 0.4310(3) 0.8720(3) 0.3446(14) 0.206(4) Uani 1 1 d .
H3A H 0.4153 0.8407 0.3067 0.309 Uiso 1 1 d R
H3B H 0.4432 0.8711 0.4477 0.309 Uiso 1 1 d R

loop_
_atom_site_aniso_label
_atom_site_aniso_U_11
_atom_site_aniso_U_22
_atom_site_aniso_U_33
_atom_site_aniso_U_23
_atom_site_aniso_U_13
_atom_site_aniso_U_12
Ag1 0.0398(2) 0.0508(3) 0.0879(4) 0.0017(2) 0.0113(2) -0.00044(19)
O1 0.078(4) 0.150(6) 0.104(4) 0.030(4) -0.014(3) -0.002(3)
O2 0.109(4) 0.108(4) 0.113(4) 0.021(4) -0.013(3) 0.045(4)
N1 0.038(2) 0.044(3) 0.066(3) 0.004(2) 0.008(2) 0.0009(19)
N2 0.039(3) 0.043(3) 0.085(3) 0.016(2) -0.002(2) 0.0033(19)
N3 0.031(2) 0.042(3) 0.096(4) 0.016(2) 0.002(2) -0.003(2)
N4 0.028(2) 0.036(2) 0.059(3) 0.0078(19) -0.0035(18) -0.0022(17)
N5 0.046(3) 0.041(2) 0.083(3) 0.011(2) -0.002(2) -0.004(2)
N6 0.031(2) 0.042(2) 0.050(2) 0.0026(19) 0.0003(18) -0.0003(17)
F1 0.095(4) 0.178(6) 0.166(5) -0.010(4) -0.027(4) 0.032(3)
F2 0.100(4) 0.118(4) 0.251(7) 0.067(4) -0.020(4) 0.036(3)
F3 0.098(4) 0.327(9) 0.111(4) 0.072(5) 0.041(3) 0.076(5)
C1 0.042(3) 0.032(3) 0.069(4) 0.007(2) 0.014(3) 0.007(2)
C2 0.047(3) 0.036(3) 0.074(4) 0.010(3) 0.012(3) -0.002(2)
C3 0.042(3) 0.037(3) 0.077(4) 0.004(3) 0.010(3) 0.009(2)
C4 0.046(3) 0.028(3) 0.077(4) 0.006(3) 0.010(3) 0.000(2)
C5 0.037(3) 0.033(3) 0.053(3) -0.001(2) 0.009(2) 0.001(2)
C6 0.032(3) 0.039(3) 0.068(4) 0.009(2) -0.003(2) -0.004(2)
C7 0.038(3) 0.038(3) 0.061(3) 0.011(2) -0.004(2) 0.000(2)
C8 0.040(3) 0.035(3) 0.057(3) 0.009(2) -0.008(2) 0.001(2)
C9 0.044(3) 0.047(3) 0.078(4) 0.013(3) 0.005(3) 0.002(2)
C10 0.051(3) 0.040(3) 0.106(5) 0.007(3) 0.008(3) 0.001(3)
C11 0.046(3) 0.051(3) 0.062(4) 0.014(3) 0.000(3) -0.005(2)
C12 0.048(3) 0.042(3) 0.053(3) 0.005(3) -0.002(3) 0.001(2)
C13 0.031(3) 0.036(3) 0.051(3) 0.010(2) 0.002(2) -0.002(2)
C14 0.033(3) 0.057(3) 0.061(3) 0.005(3) 0.001(3) 0.001(2)
C15 0.034(3) 0.066(4) 0.070(4) 0.005(3) 0.009(3) 0.006(3)
C16 0.057(3) 0.054(3) 0.064(4) -0.004(3) 0.017(3) 0.005(3)
C17 0.046(3) 0.042(3) 0.061(3) -0.002(3) -0.002(3) -0.004(2)
C18 0.082(5) 0.113(7) 0.057(4) 0.024(5) -0.003(4) 0.009(5)
C19 0.064(5) 0.102(6) 0.095(6) 0.009(5) 0.002(4) 0.027(4)
O3 0.117(5) 0.115(5) 0.385(12) 0.070(7) -0.048(7) -0.050(4)

loop_
_atom_type_symbol
_atom_type_description
_atom_type_scat_dispersion_real
_atom_type_scat_dispersion_imag
_atom_type_scat_source
C C 0.0033 0.0016 'International Tables Vol C Tables 4.2.6.8 and 6.1.1.4'
H H 0.0000 0.0000 'International Tables Vol C Tables 4.2.6.8 and 6.1.1.4'
N N 0.0061 0.0033 'International Tables Vol C Tables 4.2.6.8 and 6.1.1.4'
O O 0.0106 0.0060 'International Tables Vol C Tables 4.2.6.8 and 6.1.1.4'
F F 0.0171 0.0103 'International Tables Vol C Tables 4.2.6.8 and 6.1.1.4'
Ag Ag -0.8971 1.1015 'International Tables Vol C Tables 4.2.6.8 and 6.1.1.4'

loop_
_geom_angle_atom_site_label_1
_geom_angle_atom_site_label_2
_geom_angle_atom_site_label_3
_geom_angle
_geom_angle_site_symmetry_3
N1 Ag1 N5 115.80(15) .
N1 Ag1 O2 128.63(18) .
N5 Ag1 O2 95.05(19) .
N1 Ag1 N6 118.92(14) .
N5 Ag1 N6 100.64(15) .
O2 Ag1 N6 91.78(16) .
C18 O2 Ag1 112.9(5) .
C3 N1 C2 116.7(4) .
C3 N1 Ag1 124.1(3) .
C2 N1 Ag1 119.2(3) .
C7 N2 N3 108.1(4) .
C6 N3 N2 107.4(4) .
C7 N4 C6 104.5(4) .
C7 N4 C13 128.5(4) .
C6 N4 C13 127.0(4) .
C10 N5 C11 116.5(5) .
C10 N5 Ag1 116.9(3) .
C11 N5 Ag1 126.7(4) .
C13 N6 C14 116.3(4) .
C13 N6 Ag1 123.2(3) .
C14 N6 Ag1 117.0(3) .
C2 C1 C5 119.7(4) .
C2 C1 H1 120.2 .
C5 C1 H1 120.2 .
N1 C2 C1 123.4(5) .
N1 C2 H2 118.3 .
C1 C2 H2 118.3 .
N1 C3 C4 123.5(5) .
N1 C3 H3 118.3 .
C4 C3 H3 118.3 .
C3 C4 C5 119.6(5) .
C3 C4 H4 120.2 .
C5 C4 H4 120.2 .
C1 C5 C4 117.1(4) .
C1 C5 C6 124.4(4) 8_756
C4 C5 C6 118.4(4) 8_756
N3 C6 N4 110.4(4) .
N3 C6 C5 123.4(4) 7_576
N4 C6 C5 126.1(4) 7_576
N2 C7 N4 109.7(4) .
N2 C7 C8 123.1(4) 5_666
N4 C7 C8 127.1(4) 5_666
C12 C8 C9 118.2(5) .
C12 C8 C7 124.7(5) 5_666
C9 C8 C7 117.1(5) 5_666
C10 C9 C8 119.5(5) .
C10 C9 H9 120.2 .
C8 C9 H9 120.2 .
N5 C10 C9 123.4(5) .
N5 C10 H10 118.3 .
C9 C10 H10 118.3 .
N5 C11 C12 123.7(5) .
N5 C11 H11 118.1 .
C12 C11 H11 118.1 .
C8 C12 C11 118.7(5) .
C8 C12 H12 120.6 .
C11 C12 H12 120.6 .
N6 C13 C17 124.9(4) .
N6 C13 N4 115.6(4) .
C17 C13 N4 119.5(4) .
N6 C14 C15 123.0(5) .
N6 C14 H14 118.5 .
C15 C14 H14 118.5 .
C14 C15 C16 119.7(5) .
C14 C15 H15 120.1 .
C16 C15 H15 120.1 .
C15 C16 C17 118.8(5) .
C15 C16 H16 120.6 .
C17 C16 H16 120.6 .
C13 C17 C16 117.2(5) .
C13 C17 H17 121.4 .
C16 C17 H17 121.4 .
O2 C18 O1 131.7(8) .
O2 C18 C19 113.4(8) .
O1 C18 C19 114.9(8) .
F2 C19 F3 112.0(7) .
F2 C19 F1 100.3(7) .
F3 C19 F1 104.1(8) .
F2 C19 C18 114.0(7) .
F3 C19 C18 112.3(7) .
F1 C19 C18 113.1(7) .
H3A O3 H3B 116.5 .

loop_
_geom_bond_atom_site_label_1
_geom_bond_atom_site_label_2
_geom_bond_distance
_geom_bond_site_symmetry_2
Ag1 N1 2.231(4) .
Ag1 N5 2.346(4) .
Ag1 O2 2.356(5) .
Ag1 N6 2.447(4) .
O1 C18 1.226(9) .
O2 C18 1.222(9) .
N1 C3 1.336(6) .
N1 C2 1.336(6) .
N2 C7 1.311(6) .
N2 N3 1.379(5) .
N3 C6 1.304(6) .
N4 C7 1.373(6) .
N4 C6 1.379(6) .
N4 C13 1.436(5) .
N5 C10 1.338(7) .
N5 C11 1.340(7) .
N6 C13 1.326(6) .
N6 C14 1.342(6) .
F1 C19 1.350(9) .
F2 C19 1.260(8) .
F3 C19 1.262(8) .
C1 C2 1.376(6) .
C1 C5 1.380(6) .
C1 H1 0.9300 .
C2 H2 0.9300 .
C3 C4 1.372(6) .
C3 H3 0.9300 .
C4 C5 1.389(6) .
C4 H4 0.9300 .
C5 C6 1.473(6) 8_756
C6 C5 1.473(6) 7_576
C7 C8 1.467(6) 5_666
C8 C12 1.375(7) .
C8 C9 1.380(7) .
C8 C7 1.467(6) 5_666
C9 C10 1.372(7) .
C9 H9 0.9300 .
C10 H10 0.9300 .
C11 C12 1.383(7) .
C11 H11 0.9300 .
C12 H12 0.9300 .
C13 C17 1.376(7) .
C14 C15 1.360(7) .
C14 H14 0.9300 .
C15 C16 1.369(7) .
C15 H15 0.9300 .
C16 C17 1.381(7) .
C16 H16 0.9300 .
C17 H17 0.9300 .
C18 C19 1.551(10) .
O3 H3A 0.8517 .
O3 H3B 0.8500 .

loop_
_geom_torsion_atom_site_label_1
_geom_torsion_atom_site_label_2
_geom_torsion_atom_site_label_3
_geom_torsion_atom_site_label_4
_geom_torsion
_geom_torsion_site_symmetry_1
_geom_torsion_site_symmetry_4
N1 Ag1 O2 C18 -80.3(6) . .
N5 Ag1 O2 C18 150.6(5) . .
N6 Ag1 O2 C18 49.8(5) . .
N5 Ag1 N1 C3 164.2(4) . .
O2 Ag1 N1 C3 43.4(5) . .
N6 Ag1 N1 C3 -75.8(5) . .
N5 Ag1 N1 C2 -17.3(5) . .
O2 Ag1 N1 C2 -138.0(4) . .
N6 Ag1 N1 C2 102.8(4) . .
C7 N2 N3 C6 0.8(6) . .
N1 Ag1 N5 C10 163.7(4) . .
O2 Ag1 N5 C10 -58.6(4) . .
N6 Ag1 N5 C10 34.1(4) . .
N1 Ag1 N5 C11 -17.8(5) . .
O2 Ag1 N5 C11 119.8(5) . .
N6 Ag1 N5 C11 -147.4(4) . .
N1 Ag1 N6 C13 -2.3(4) . .
N5 Ag1 N6 C13 125.3(3) . .
O2 Ag1 N6 C13 -139.3(4) . .
N1 Ag1 N6 C14 156.0(3) . .
N5 Ag1 N6 C14 -76.5(4) . .
O2 Ag1 N6 C14 19.0(4) . .
C3 N1 C2 C1 0.0(8) . .
Ag1 N1 C2 C1 -178.7(4) . .
C5 C1 C2 N1 -1.8(9) . .
C2 N1 C3 C4 1.9(8) . .
Ag1 N1 C3 C4 -179.5(4) . .
N1 C3 C4 C5 -2.0(9) . .
C2 C1 C5 C4 1.7(8) . .
C2 C1 C5 C6 177.9(5) . 8_756
C3 C4 C5 C1 0.1(8) . .
C3 C4 C5 C6 -176.4(5) . 8_756
N2 N3 C6 N4 -0.4(6) . .
N2 N3 C6 C5 -176.4(5) . 7_576
C7 N4 C6 N3 -0.1(6) . .
C13 N4 C6 N3 176.9(5) . .
C7 N4 C6 C5 175.8(5) . 7_576
C13 N4 C6 C5 -7.3(8) . 7_576
N3 N2 C7 N4 -0.9(6) . .
N3 N2 C7 C8 177.3(5) . 5_666
C6 N4 C7 N2 0.6(6) . .
C13 N4 C7 N2 -176.3(5) . .
C6 N4 C7 C8 -177.5(5) . 5_666
C13 N4 C7 C8 5.7(8) . 5_666
C12 C8 C9 C10 -0.7(8) . .
C7 C8 C9 C10 178.6(5) 5_666 .
C11 N5 C10 C9 1.3(9) . .
Ag1 N5 C10 C9 179.8(5) . .
C8 C9 C10 N5 -0.3(9) . .
C10 N5 C11 C12 -1.1(8) . .
Ag1 N5 C11 C12 -179.6(4) . .
C9 C8 C12 C11 0.9(7) . .
C7 C8 C12 C11 -178.5(5) 5_666 .
N5 C11 C12 C8 0.1(8) . .
C14 N6 C13 C17 -0.9(7) . .
Ag1 N6 C13 C17 157.5(4) . .
C14 N6 C13 N4 -179.8(4) . .
Ag1 N6 C13 N4 -21.3(5) . .
C7 N4 C13 N6 -63.7(6) . .
C6 N4 C13 N6 120.1(5) . .
C7 N4 C13 C17 117.3(6) . .
C6 N4 C13 C17 -58.9(7) . .
C13 N6 C14 C15 1.2(7) . .
Ag1 N6 C14 C15 -158.6(4) . .
N6 C14 C15 C16 0.1(8) . .
C14 C15 C16 C17 -1.7(8) . .
N6 C13 C17 C16 -0.7(7) . .
N4 C13 C17 C16 178.2(4) . .
C15 C16 C17 C13 2.0(8) . .
Ag1 O2 C18 O1 19.5(11) . .
Ag1 O2 C18 C19 -158.0(5) . .
O2 C18 C19 F2 -147.9(8) . .
O1 C18 C19 F2 34.1(11) . .
O2 C18 C19 F3 83.3(10) . .
O1 C18 C19 F3 -94.6(10) . .
O2 C18 C19 F1 -34.2(10) . .
O1 C18 C19 F1 147.9(7) . .
